data_4335014
loop_
_publ_author_name
'Feng Gao'
'Min-Xia Yao'
'Yu-Yang Li'
'Yi-Zhi Li'
'You Song'
'Jing-Lin Zuo'

_publ_section_title
;
 Syntheses, Structures, and Magnetic Properties of seven-coordinate
 Lanthanide Porphyrinate or Phthalocyaninate Complexes with Kl\"aui's
 Tripodal Ligand
;
_journal_name_full 'Inorganic Chemistry'
_journal_page_first 6407
_journal_page_last 6416
_journal_paper_doi 10.1021/ic400245n
_journal_volume 52
_journal_year 2013
_chemical_formula_sum 'C61 H63.5 Co N4 O9.25 P3 Tb'
_chemical_formula_weight 1311.42
_chemical_name_systematic
; 
 ? 
;
_space_group_IT_number 15
_symmetry_cell_setting monoclinic
_symmetry_space_group_name_Hall '-C 2yc'
_symmetry_space_group_name_H-M 'C 1 2/c 1'
_atom_sites_solution_hydrogens geom
_atom_sites_solution_primary direct
_atom_sites_solution_secondary difmap
_audit_creation_method SHELXL-97
_cell_angle_alpha 90.00
_cell_angle_beta 110.061(2)
_cell_angle_gamma 90.00
_cell_formula_units_Z 8
_cell_length_a 49.9431(10)
_cell_length_b 13.244(2)
_cell_length_c 19.2086(10)
_cell_measurement_reflns_used 9951
_cell_measurement_temperature 291(2)
_cell_measurement_theta_max 27.44
_cell_measurement_theta_min 2.50
_cell_volume 11934.6(19)
_computing_cell_refinement 'Bruker SMART'
_computing_data_collection 'Bruker SMART'
_computing_data_reduction 'Bruker SAINT'
_computing_molecular_graphics 'Bruker SHELXTL'
_computing_publication_material 'Bruker SHELXTL'
_computing_structure_refinement 'Bruker SHELXTL'
_computing_structure_solution 'Bruker SHELXTL'
_diffrn_ambient_temperature 291(2)
_diffrn_measured_fraction_theta_full 1.000
_diffrn_measured_fraction_theta_max 1.000
_diffrn_measurement_device_type 'Bruker APEX II CCD'
_diffrn_measurement_method '\f and \w scans'
_diffrn_radiation_monochromator graphite
_diffrn_radiation_source 'fine-focus sealed tube'
_diffrn_radiation_type MoK\a
_diffrn_radiation_wavelength 0.71073
_diffrn_reflns_av_R_equivalents 0.0666
_diffrn_reflns_av_sigmaI/netI 0.0846
_diffrn_reflns_limit_h_max 61
_diffrn_reflns_limit_h_min -61
_diffrn_reflns_limit_k_max 16
_diffrn_reflns_limit_k_min -12
_diffrn_reflns_limit_l_max 22
_diffrn_reflns_limit_l_min -23
_diffrn_reflns_number 34899
_diffrn_reflns_theta_full 26.00
_diffrn_reflns_theta_max 26.00
_diffrn_reflns_theta_min 0.87
_exptl_absorpt_coefficient_mu 1.593
_exptl_absorpt_correction_T_max 0.8078
_exptl_absorpt_correction_T_min 0.7412
_exptl_absorpt_correction_type multi-scan
_exptl_absorpt_process_details 'SADABS; Bruker, 2000'
_exptl_crystal_colour purple
_exptl_crystal_density_diffrn 1.460
_exptl_crystal_description block
_exptl_crystal_F_000 5348
_exptl_crystal_size_max 0.20
_exptl_crystal_size_mid 0.15
_exptl_crystal_size_min 0.14
_refine_diff_density_max 0.843
_refine_diff_density_min -1.192
_refine_diff_density_rms 0.094
_refine_ls_extinction_method none
_refine_ls_goodness_of_fit_ref 1.013
_refine_ls_hydrogen_treatment constr
_refine_ls_matrix_type fullcycle
_refine_ls_number_parameters 727
_refine_ls_number_reflns 11737
_refine_ls_number_restraints 0
_refine_ls_restrained_S_all 1.013
_refine_ls_R_factor_all 0.0868
_refine_ls_R_factor_gt 0.0590
_refine_ls_shift/su_max 0.001
_refine_ls_shift/su_mean 0.000
_refine_ls_structure_factor_coef Fsqd
_refine_ls_weighting_details 'calc w=1/[\s^2^(Fo^2^)+(0.0656P)^2^+0.0000P] where P=(Fo^2^+2Fc^2^)/3'
_refine_ls_weighting_scheme calc
_refine_ls_wR_factor_gt 0.1275
_refine_ls_wR_factor_ref 0.1363
_reflns_number_gt 7701
_reflns_number_total 11737
_reflns_threshold_expression >2sigma(I)
_cod_data_source_file ic400245n_si_002_2.cif
_cod_data_source_block 20120530h
_cod_original_cell_volume 11935.0(19)
_cod_original_formula_sum 'C61 H63.50 Co N4 O9.25 P3 Tb'
_cod_database_code 4335014

loop_
_symmetry_equiv_pos_as_xyz
'x, y, z'
'-x, y, -z+1/2'
'x+1/2, y+1/2, z'
'-x+1/2, y+1/2, -z+1/2'
'-x, -y, -z'
'x, -y, z-1/2'
'-x+1/2, -y+1/2, -z'
'x+1/2, -y+1/2, z-1/2'

loop_
_atom_site_label
_atom_site_type_symbol
_atom_site_fract_x
_atom_site_fract_y
_atom_site_fract_z
_atom_site_U_iso_or_equiv
_atom_site_adp_type
_atom_site_occupancy
_atom_site_symmetry_multiplicity
_atom_site_calc_flag
_atom_site_refinement_flags
Tb1 Tb 0.871888(5) 0.11964(2) 0.546071(15) 0.04590(9) Uani 1 1 d .
Co1 Co 0.876731(18) 0.19695(7) 0.76689(4) 0.0548(2) Uani 1 1 d .
P1 P 0.83783(4) 0.16302(14) 0.67739(9) 0.0587(4) Uani 1 1 d .
P2 P 0.89072(4) 0.29162(13) 0.69540(9) 0.0585(4) Uani 1 1 d .
P3 P 0.89742(4) 0.06668(13) 0.73833(9) 0.0592(4) Uani 1 1 d .
O1 O 0.82216(10) 0.0757(4) 0.7117(3) 0.0710(13) Uani 1 1 d .
O2 O 0.81991(9) 0.2705(4) 0.6603(2) 0.0706(13) Uani 1 1 d .
O3 O 0.83935(9) 0.1209(3) 0.6074(2) 0.0585(10) Uani 1 1 d .
O4 O 0.87259(11) 0.3970(3) 0.6926(3) 0.0708(13) Uani 1 1 d .
O5 O 0.92563(10) 0.3034(4) 0.7397(3) 0.0749(13) Uani 1 1 d .
O6 O 0.88118(10) 0.2671(3) 0.6128(2) 0.0619(11) Uani 1 1 d .
O7 O 0.93143(10) 0.0740(4) 0.7912(3) 0.0730(13) Uani 1 1 d .
O8 O 0.88218(11) -0.0342(4) 0.7599(3) 0.0770(14) Uani 1 1 d .
O9 O 0.89813(10) 0.0533(3) 0.6618(2) 0.0655(12) Uani 1 1 d .
N1 N 0.85799(10) -0.0499(4) 0.5053(2) 0.0463(11) Uani 1 1 d .
N2 N 0.82889(10) 0.1389(4) 0.4417(3) 0.0505(11) Uani 1 1 d .
N3 N 0.88295(10) 0.2368(4) 0.4641(2) 0.0515(11) Uani 1 1 d .
N4 N 0.91235(10) 0.0468(3) 0.5235(3) 0.0508(11) Uani 1 1 d .
C1 C 0.85488(14) 0.2104(6) 0.8417(3) 0.0671(18) Uani 1 1 d .
H1 H 0.8349 0.1932 0.8322 0.081 Uiso 1 1 calc R
C5 C 0.86582(13) 0.3079(6) 0.8334(3) 0.0625(16) Uani 1 1 d .
H5 H 0.8542 0.3682 0.8144 0.075 Uiso 1 1 calc R
C4 C 0.89513(14) 0.3017(5) 0.8503(3) 0.0614(16) Uani 1 1 d .
H4 H 0.9082 0.3565 0.8499 0.074 Uiso 1 1 calc R
C3 C 0.90221(15) 0.2009(6) 0.8733(3) 0.0694(18) Uani 1 1 d .
H3 H 0.9218 0.1750 0.8908 0.083 Uiso 1 1 calc R
C2 C 0.87892(16) 0.1436(6) 0.8699(4) 0.0693(18) Uani 1 1 d .
H2 H 0.8788 0.0731 0.8850 0.083 Uiso 1 1 calc R
C6 C 0.80088(15) 0.0090(6) 0.6712(4) 0.076(2) Uani 1 1 d .
H6A H 0.8091 -0.0582 0.6772 0.091 Uiso 1 1 calc R
H6B H 0.7957 0.0265 0.6192 0.091 Uiso 1 1 calc R
C7 C 0.77456(15) 0.0039(6) 0.6890(5) 0.083(2) Uani 1 1 d .
H7A H 0.7774 -0.0398 0.7307 0.125 Uiso 1 1 calc R
H7B H 0.7594 -0.0220 0.6471 0.125 Uiso 1 1 calc R
H7C H 0.7697 0.0703 0.7007 0.125 Uiso 1 1 calc R
C8 C 0.79445(14) 0.2742(6) 0.5995(4) 0.075(2) Uani 1 1 d .
H8A H 0.7785 0.2666 0.6172 0.090 Uiso 1 1 calc R
H8B H 0.7940 0.2178 0.5670 0.090 Uiso 1 1 calc R
C9 C 0.79080(15) 0.3700(5) 0.5562(4) 0.0700(19) Uani 1 1 d .
H9A H 0.8055 0.4168 0.5822 0.105 Uiso 1 1 calc R
H9B H 0.7725 0.3988 0.5503 0.105 Uiso 1 1 calc R
H9C H 0.7920 0.3560 0.5084 0.105 Uiso 1 1 calc R
C10 C 0.87167(17) 0.4760(5) 0.6468(4) 0.0711(19) Uani 1 1 d .
H10A H 0.8586 0.4590 0.5978 0.085 Uiso 1 1 calc R
H10B H 0.8904 0.4838 0.6430 0.085 Uiso 1 1 calc R
C11 C 0.86295(16) 0.5746(5) 0.6683(5) 0.079(2) Uani 1 1 d .
H11D H 0.8600 0.5680 0.7149 0.119 Uiso 1 1 calc R
H11E H 0.8456 0.5963 0.6311 0.119 Uiso 1 1 calc R
H11F H 0.8776 0.6236 0.6729 0.119 Uiso 1 1 calc R
C12 C 0.93846(14) 0.2740(6) 0.6884(4) 0.074(2) Uani 1 1 d .
H12A H 0.9252 0.2768 0.6379 0.089 Uiso 1 1 calc R
H12B H 0.9466 0.2069 0.6987 0.089 Uiso 1 1 calc R
C13 C 0.96018(15) 0.3504(5) 0.7020(4) 0.0668(18) Uani 1 1 d .
H13C H 0.9772 0.3279 0.7403 0.100 Uiso 1 1 calc R
H13A H 0.9536 0.4117 0.7174 0.100 Uiso 1 1 calc R
H13B H 0.9643 0.3626 0.6575 0.100 Uiso 1 1 calc R
C14 C 0.95544(15) 0.0451(5) 0.7769(4) 0.0675(18) Uani 1 1 d .
H14A H 0.9681 0.1024 0.7828 0.081 Uiso 1 1 calc R
H14B H 0.9502 0.0214 0.7262 0.081 Uiso 1 1 calc R
C15 C 0.97019(17) -0.0363(6) 0.8284(4) 0.075(2) Uani 1 1 d .
H15A H 0.9763 -0.0115 0.8783 0.113 Uiso 1 1 calc R
H15B H 0.9865 -0.0583 0.8167 0.113 Uiso 1 1 calc R
H15C H 0.9574 -0.0921 0.8235 0.113 Uiso 1 1 calc R
C16 C 0.87979(17) -0.1311(5) 0.7405(4) 0.0676(18) Uani 1 1 d .
H16A H 0.8989 -0.1589 0.7562 0.081 Uiso 1 1 calc R
H16B H 0.8725 -0.1335 0.6868 0.081 Uiso 1 1 calc R
C17 C 0.86210(16) -0.2010(6) 0.7671(4) 0.076(2) Uani 1 1 d .
H17A H 0.8742 -0.2489 0.8009 0.113 Uiso 1 1 calc R
H17B H 0.8490 -0.2362 0.7256 0.113 Uiso 1 1 calc R
H17C H 0.8516 -0.1631 0.7919 0.113 Uiso 1 1 calc R
C18 C 0.83065(10) -0.0849(4) 0.4863(3) 0.0440(12) Uani 1 1 d .
C19 C 0.80580(12) -0.0269(4) 0.4484(3) 0.0508(13) Uani 1 1 d .
C20 C 0.80521(12) 0.0741(4) 0.4276(3) 0.0456(12) Uani 1 1 d .
C21 C 0.77983(14) 0.1276(5) 0.3823(4) 0.0587(15) Uani 1 1 d .
H21 H 0.7616 0.1006 0.3636 0.070 Uiso 1 1 calc R
C22 C 0.78710(12) 0.2229(4) 0.3717(3) 0.0543(14) Uani 1 1 d .
H22 H 0.7750 0.2743 0.3463 0.065 Uiso 1 1 calc R
C23 C 0.81837(12) 0.2286(4) 0.4090(3) 0.0511(14) Uani 1 1 d .
C24 C 0.83486(12) 0.3127(5) 0.4059(3) 0.0547(14) Uani 1 1 d .
C25 C 0.86540(11) 0.3145(4) 0.4323(3) 0.0407(11) Uani 1 1 d .
C26 C 0.88257(13) 0.3986(4) 0.4228(4) 0.0547(15) Uani 1 1 d .
H26 H 0.8760 0.4619 0.4035 0.066 Uiso 1 1 calc R
C27 C 0.90951(13) 0.3669(4) 0.4471(3) 0.0528(14) Uani 1 1 d .
H27 H 0.9254 0.4045 0.4486 0.063 Uiso 1 1 calc R
C28 C 0.90944(12) 0.2668(5) 0.4701(3) 0.0556(15) Uani 1 1 d .
C29 C 0.93514(12) 0.1996(5) 0.4946(3) 0.0526(14) Uani 1 1 d .
C30 C 0.93486(12) 0.0992(5) 0.5130(3) 0.0550(14) Uani 1 1 d .
C31 C 0.95893(12) 0.0310(5) 0.5288(3) 0.0557(15) Uani 1 1 d .
H31 H 0.9767 0.0474 0.5267 0.067 Uiso 1 1 calc R
C32 C 0.95151(13) -0.0567(5) 0.5463(3) 0.0563(15) Uani 1 1 d .
H32 H 0.9628 -0.1144 0.5578 0.068 Uiso 1 1 calc R
C33 C 0.92202(12) -0.0480(4) 0.5446(3) 0.0493(13) Uani 1 1 d .
C34 C 0.90601(13) -0.1322(4) 0.5557(3) 0.0559(15) Uani 1 1 d .
C35 C 0.87529(11) -0.1273(4) 0.5347(3) 0.0498(13) Uani 1 1 d .
C36 C 0.85857(14) -0.2156(4) 0.5424(3) 0.0538(14) Uani 1 1 d .
H36 H 0.8652 -0.2777 0.5642 0.065 Uiso 1 1 calc R
C37 C 0.83073(13) -0.1841(4) 0.5096(4) 0.0575(15) Uani 1 1 d .
H37 H 0.8146 -0.2230 0.5040 0.069 Uiso 1 1 calc R
C38 C 0.77814(12) -0.0801(5) 0.4321(3) 0.0564(14) Uani 1 1 d .
C39 C 0.75880(14) -0.0603(5) 0.4655(4) 0.0661(17) Uani 1 1 d .
H39 H 0.7623 -0.0074 0.4994 0.079 Uiso 1 1 calc R
C40 C 0.73404(14) -0.1157(6) 0.4513(4) 0.0697(19) Uani 1 1 d .
H40 H 0.7220 -0.1036 0.4781 0.084 Uiso 1 1 calc R
C41 C 0.72716(14) -0.1906(5) 0.3958(4) 0.0656(17) Uani 1 1 d .
H41 H 0.7101 -0.2261 0.3836 0.079 Uiso 1 1 calc R
C42 C 0.74591(14) -0.2097(6) 0.3607(4) 0.0722(19) Uani 1 1 d .
H42 H 0.7418 -0.2601 0.3248 0.087 Uiso 1 1 calc R
C43 C 0.77087(13) -0.1562(5) 0.3768(4) 0.0607(15) Uani 1 1 d .
H43 H 0.7832 -0.1702 0.3511 0.073 Uiso 1 1 calc R
C44 C 0.82001(11) 0.4078(4) 0.3712(3) 0.0482(12) Uani 1 1 d .
C45 C 0.81000(13) 0.4123(5) 0.2938(3) 0.0607(16) Uani 1 1 d .
H45 H 0.8121 0.3580 0.2654 0.073 Uiso 1 1 calc R
C46 C 0.79664(15) 0.5028(5) 0.2605(4) 0.0643(16) Uani 1 1 d .
H46 H 0.7900 0.5073 0.2091 0.077 Uiso 1 1 calc R
C47 C 0.79294(13) 0.5852(5) 0.3010(4) 0.0625(17) Uani 1 1 d .
H47 H 0.7835 0.6430 0.2778 0.075 Uiso 1 1 calc R
C48 C 0.80402(14) 0.5773(5) 0.3778(4) 0.0629(17) Uani 1 1 d .
H48 H 0.8019 0.6318 0.4061 0.075 Uiso 1 1 calc R
C49 C 0.81853(14) 0.4891(4) 0.4155(4) 0.0614(16) Uani 1 1 d .
H49 H 0.8265 0.4864 0.4669 0.074 Uiso 1 1 calc R
C50 C 0.96323(14) 0.2396(5) 0.4953(4) 0.0627(16) Uani 1 1 d .
C51 C 0.96608(14) 0.2716(5) 0.4280(4) 0.0629(16) Uani 1 1 d .
H51 H 0.9510 0.2652 0.3835 0.075 Uiso 1 1 calc R
C52 C 0.99203(14) 0.3129(5) 0.4299(4) 0.0671(17) Uani 1 1 d .
H52 H 0.9944 0.3342 0.3862 0.081 Uiso 1 1 calc R
C53 C 1.01383(17) 0.3220(6) 0.4952(4) 0.082(2) Uani 1 1 d .
H53 H 1.0310 0.3493 0.4953 0.098 Uiso 1 1 calc R
C54 C 1.01132(13) 0.2919(5) 0.5619(4) 0.0684(19) Uani 1 1 d .
H54 H 1.0264 0.3003 0.6062 0.082 Uiso 1 1 calc R
C55 C 0.98609(13) 0.2492(6) 0.5614(4) 0.0699(18) Uani 1 1 d .
H55 H 0.9843 0.2268 0.6055 0.084 Uiso 1 1 calc R
C56 C 0.92134(13) -0.2239(5) 0.5863(3) 0.0576(15) Uani 1 1 d .
C57 C 0.94253(13) -0.2155(5) 0.6607(3) 0.0626(17) Uani 1 1 d .
H57 H 0.9456 -0.1543 0.6859 0.075 Uiso 1 1 calc R
C58 C 0.95824(14) -0.3022(6) 0.6935(4) 0.0738(19) Uani 1 1 d .
H58 H 0.9722 -0.2994 0.7402 0.089 Uiso 1 1 calc R
C59 C 0.95203(15) -0.3934(6) 0.6527(4) 0.074(2) Uani 1 1 d .
H59 H 0.9630 -0.4503 0.6718 0.089 Uiso 1 1 calc R
C60 C 0.93107(11) -0.4000(5) 0.5884(4) 0.0542(14) Uani 1 1 d .
H60 H 0.9264 -0.4627 0.5657 0.065 Uiso 1 1 calc R
C61 C 0.91565(13) -0.3142(5) 0.5533(3) 0.0606(16) Uani 1 1 d .
H61 H 0.9015 -0.3204 0.5070 0.073 Uiso 1 1 calc R
O1W O 0.9482(4) 0.5359(15) 0.8212(13) 0.090(7) Uani 0.25 1 d P
H1X H 0.9640 0.5054 0.8296 0.108 Uiso 0.25 1 d PR
H1Y H 0.9429 0.5622 0.7782 0.108 Uiso 0.25 1 d PR

loop_
_atom_site_aniso_label
_atom_site_aniso_U_11
_atom_site_aniso_U_22
_atom_site_aniso_U_33
_atom_site_aniso_U_23
_atom_site_aniso_U_13
_atom_site_aniso_U_12
Tb1 0.04260(14) 0.05252(16) 0.04018(15) 0.00091(12) 0.01110(11) -0.00210(12)
Co1 0.0590(5) 0.0574(5) 0.0452(4) -0.0013(4) 0.0143(4) -0.0025(4)
P1 0.0634(9) 0.0609(10) 0.0500(9) -0.0008(7) 0.0168(7) -0.0034(8)
P2 0.0643(10) 0.0546(9) 0.0537(9) -0.0003(7) 0.0164(8) -0.0037(8)
P3 0.0652(10) 0.0569(9) 0.0520(9) 0.0021(8) 0.0155(7) 0.0004(8)
O1 0.077(3) 0.081(3) 0.066(3) -0.029(2) 0.040(2) -0.045(3)
O2 0.061(3) 0.080(3) 0.062(3) -0.016(2) 0.009(2) 0.016(2)
O3 0.053(2) 0.072(3) 0.050(2) -0.007(2) 0.0166(19) -0.004(2)
O4 0.093(3) 0.056(3) 0.065(3) 0.001(2) 0.030(3) 0.002(2)
O5 0.066(3) 0.087(3) 0.071(3) -0.025(3) 0.022(2) -0.027(3)
O6 0.078(3) 0.060(3) 0.050(2) -0.0134(19) 0.025(2) -0.003(2)
O7 0.074(3) 0.073(3) 0.060(3) -0.008(2) 0.008(2) 0.011(3)
O8 0.097(4) 0.051(3) 0.080(3) 0.015(2) 0.027(3) 0.007(3)
O9 0.071(3) 0.073(3) 0.050(2) 0.003(2) 0.018(2) 0.011(2)
N1 0.050(3) 0.050(3) 0.041(2) 0.005(2) 0.019(2) 0.003(2)
N2 0.048(3) 0.051(3) 0.045(2) 0.002(2) 0.005(2) -0.014(2)
N3 0.052(3) 0.061(3) 0.036(2) 0.007(2) 0.007(2) 0.006(2)
N4 0.047(3) 0.048(3) 0.049(3) -0.007(2) 0.006(2) -0.001(2)
C1 0.052(3) 0.094(5) 0.053(4) -0.019(4) 0.015(3) -0.016(4)
C5 0.059(4) 0.073(4) 0.058(4) -0.011(3) 0.023(3) 0.006(3)
C4 0.066(4) 0.065(4) 0.060(4) -0.015(3) 0.030(3) -0.009(3)
C3 0.065(4) 0.093(5) 0.049(3) -0.004(4) 0.018(3) -0.017(4)
C2 0.085(5) 0.074(4) 0.050(4) -0.002(3) 0.023(3) -0.009(4)
C6 0.067(4) 0.103(6) 0.052(4) -0.026(4) 0.012(3) -0.026(4)
C7 0.058(4) 0.087(5) 0.093(5) -0.015(4) 0.011(4) -0.041(4)
C8 0.053(4) 0.092(5) 0.069(4) 0.019(4) 0.007(3) 0.010(4)
C9 0.069(4) 0.057(4) 0.071(4) -0.020(3) 0.008(3) 0.007(3)
C10 0.089(5) 0.063(4) 0.077(5) -0.017(4) 0.048(4) -0.005(4)
C11 0.076(5) 0.059(4) 0.099(6) -0.001(4) 0.025(4) 0.000(4)
C12 0.057(4) 0.080(5) 0.074(5) -0.001(4) 0.007(3) -0.002(4)
C13 0.074(4) 0.048(3) 0.069(4) 0.011(3) 0.012(3) 0.015(3)
C14 0.072(4) 0.057(4) 0.068(4) 0.007(3) 0.016(3) 0.007(3)
C15 0.089(5) 0.079(5) 0.056(4) -0.005(4) 0.023(4) 0.003(4)
C16 0.083(5) 0.052(4) 0.064(4) 0.001(3) 0.020(4) 0.000(3)
C17 0.078(5) 0.066(4) 0.080(5) 0.023(4) 0.024(4) 0.002(4)
C18 0.038(2) 0.047(3) 0.035(3) -0.008(2) -0.002(2) -0.003(2)
C19 0.049(3) 0.055(3) 0.046(3) -0.007(3) 0.013(2) -0.005(3)
C20 0.057(3) 0.043(3) 0.034(3) -0.001(2) 0.012(2) -0.008(3)
C21 0.053(3) 0.054(3) 0.061(4) 0.008(3) 0.010(3) 0.005(3)
C22 0.046(3) 0.049(3) 0.063(4) 0.006(3) 0.012(3) -0.003(3)
C23 0.046(3) 0.056(3) 0.045(3) 0.016(3) 0.008(2) -0.006(3)
C24 0.048(3) 0.055(3) 0.066(4) 0.011(3) 0.025(3) 0.000(3)
C25 0.046(3) 0.034(3) 0.051(3) 0.000(2) 0.027(2) -0.001(2)
C26 0.064(4) 0.039(3) 0.070(4) -0.001(3) 0.035(3) -0.009(3)
C27 0.050(3) 0.045(3) 0.055(3) -0.016(3) 0.008(3) -0.003(3)
C28 0.046(3) 0.062(4) 0.054(3) 0.016(3) 0.010(3) 0.004(3)
C29 0.048(3) 0.057(3) 0.052(3) 0.010(3) 0.016(3) 0.000(3)
C30 0.050(3) 0.059(4) 0.055(3) 0.017(3) 0.018(3) -0.001(3)
C31 0.044(3) 0.057(3) 0.058(3) 0.010(3) 0.007(3) -0.008(3)
C32 0.061(3) 0.060(4) 0.049(3) 0.011(3) 0.019(3) 0.007(3)
C33 0.053(3) 0.058(3) 0.034(3) 0.013(2) 0.012(2) 0.012(3)
C34 0.060(3) 0.051(3) 0.049(3) 0.016(3) 0.009(3) 0.000(3)
C35 0.043(3) 0.046(3) 0.062(4) -0.009(3) 0.019(3) -0.012(2)
C36 0.077(4) 0.032(3) 0.050(3) -0.007(2) 0.018(3) 0.000(3)
C37 0.053(3) 0.045(3) 0.072(4) -0.001(3) 0.016(3) -0.011(3)
C38 0.052(3) 0.060(3) 0.050(3) 0.001(3) 0.009(3) -0.010(3)
C39 0.068(4) 0.051(4) 0.090(5) 0.004(3) 0.041(4) -0.005(3)
C40 0.052(3) 0.092(5) 0.061(4) 0.018(4) 0.016(3) -0.005(4)
C41 0.056(4) 0.059(4) 0.066(4) 0.010(3) 0.001(3) 0.006(3)
C42 0.053(4) 0.083(5) 0.059(4) 0.003(4) -0.008(3) 0.007(3)
C43 0.049(3) 0.061(4) 0.067(4) -0.012(3) 0.014(3) -0.005(3)
C44 0.042(3) 0.052(3) 0.057(3) 0.006(3) 0.025(2) 0.002(2)
C45 0.065(4) 0.058(4) 0.053(3) 0.009(3) 0.011(3) 0.008(3)
C46 0.077(4) 0.046(3) 0.072(4) 0.012(3) 0.029(3) 0.009(3)
C47 0.057(3) 0.041(3) 0.070(4) -0.011(3) -0.004(3) -0.002(3)
C48 0.083(4) 0.041(3) 0.087(5) 0.018(3) 0.059(4) 0.022(3)
C49 0.069(4) 0.043(3) 0.070(4) -0.005(3) 0.021(3) -0.008(3)
C50 0.062(4) 0.060(4) 0.068(4) 0.027(3) 0.023(3) 0.001(3)
C51 0.065(4) 0.054(4) 0.065(4) 0.019(3) 0.016(3) -0.003(3)
C52 0.066(4) 0.057(4) 0.076(4) -0.006(3) 0.022(3) -0.017(3)
C53 0.077(5) 0.098(6) 0.066(4) 0.000(4) 0.019(4) -0.023(4)
C54 0.051(3) 0.066(4) 0.079(4) 0.032(4) 0.010(3) -0.013(3)
C55 0.057(4) 0.081(5) 0.066(4) -0.010(4) 0.014(3) -0.016(3)
C56 0.052(3) 0.066(4) 0.050(3) 0.002(3) 0.012(3) -0.004(3)
C57 0.064(4) 0.050(3) 0.059(4) 0.022(3) 0.003(3) -0.002(3)
C58 0.056(4) 0.074(5) 0.088(5) 0.022(4) 0.021(4) 0.013(4)
C59 0.065(4) 0.071(5) 0.078(5) 0.032(4) 0.013(4) 0.000(4)
C60 0.044(3) 0.052(3) 0.075(4) 0.014(3) 0.030(3) 0.006(3)
C61 0.056(3) 0.063(4) 0.054(3) 0.004(3) 0.008(3) -0.008(3)
O1W 0.071(12) 0.075(13) 0.110(16) -0.035(12) 0.015(12) -0.022(11)

loop_
_atom_type_symbol
_atom_type_description
_atom_type_scat_dispersion_real
_atom_type_scat_dispersion_imag
_atom_type_scat_source
C C 0.0033 0.0016 'International Tables Vol C Tables 4.2.6.8 and 6.1.1.4'
H H 0.0000 0.0000 'International Tables Vol C Tables 4.2.6.8 and 6.1.1.4'
Co Co 0.3494 0.9721 'International Tables Vol C Tables 4.2.6.8 and 6.1.1.4'
N N 0.0061 0.0033 'International Tables Vol C Tables 4.2.6.8 and 6.1.1.4'
O O 0.0106 0.0060 'International Tables Vol C Tables 4.2.6.8 and 6.1.1.4'
P P 0.1023 0.0942 'International Tables Vol C Tables 4.2.6.8 and 6.1.1.4'
Tb Tb -0.1723 4.1537 'International Tables Vol C Tables 4.2.6.8 and 6.1.1.4'

loop_
_geom_angle_atom_site_label_1
_geom_angle_atom_site_label_2
_geom_angle_atom_site_label_3
_geom_angle
O6 Tb1 O3 75.63(15)
O6 Tb1 O9 81.26(16)
O3 Tb1 O9 77.31(15)
O6 Tb1 N2 109.18(16)
O3 Tb1 N2 80.82(16)
O9 Tb1 N2 152.55(17)
O6 Tb1 N1 163.47(15)
O3 Tb1 N1 89.87(15)
O9 Tb1 N1 87.92(15)
N2 Tb1 N1 75.56(16)
O6 Tb1 N3 76.63(16)
O3 Tb1 N3 133.48(16)
O9 Tb1 N3 133.39(16)
N2 Tb1 N3 74.04(15)
N1 Tb1 N3 119.70(15)
O6 Tb1 N4 114.85(16)
O3 Tb1 N4 150.99(16)
O9 Tb1 N4 77.81(16)
N2 Tb1 N4 117.27(17)
N1 Tb1 N4 74.53(15)
N3 Tb1 N4 75.26(16)
C3 Co1 C2 39.3(3)
C3 Co1 C4 40.4(3)
C2 Co1 C4 68.0(3)
C3 Co1 C1 66.1(3)
C2 Co1 C1 40.5(3)
C4 Co1 C1 67.0(3)
C3 Co1 C5 64.9(3)
C2 Co1 C5 66.7(3)
C4 Co1 C5 38.4(2)
C1 Co1 C5 39.6(3)
C3 Co1 P2 113.9(2)
C2 Co1 P2 152.9(2)
C4 Co1 P2 87.1(2)
C1 Co1 P2 138.8(2)
C5 Co1 P2 100.7(2)
C3 Co1 P1 154.5(2)
C2 Co1 P1 115.4(2)
C4 Co1 P1 142.5(2)
C1 Co1 P1 91.47(18)
C5 Co1 P1 105.98(18)
P2 Co1 P1 90.79(7)
C3 Co1 P3 95.0(2)
C2 Co1 P3 95.5(2)
C4 Co1 P3 126.91(19)
C1 Co1 P3 130.3(2)
C5 Co1 P3 159.50(19)
P2 Co1 P3 90.86(8)
P1 Co1 P3 90.55(7)
O3 P1 O2 109.6(3)
O3 P1 O1 106.1(2)
O2 P1 O1 112.5(3)
O3 P1 Co1 119.33(19)
O2 P1 Co1 104.93(17)
O1 P1 Co1 104.37(18)
O6 P2 O4 100.0(3)
O6 P2 O5 116.7(3)
O4 P2 O5 113.8(3)
O6 P2 Co1 119.10(19)
O4 P2 Co1 102.7(2)
O5 P2 Co1 104.0(2)
O9 P3 O7 104.1(3)
O9 P3 O8 108.6(3)
O7 P3 O8 110.8(3)
O9 P3 Co1 121.1(2)
O7 P3 Co1 105.97(19)
O8 P3 Co1 106.1(2)
C6 O1 P1 126.5(4)
C8 O2 P1 118.0(5)
P1 O3 Tb1 136.8(2)
C10 O4 P2 124.6(5)
C12 O5 P2 105.4(4)
P2 O6 Tb1 133.9(3)
C14 O7 P3 130.1(4)
C16 O8 P3 135.4(5)
P3 O9 Tb1 134.3(3)
C35 N1 C18 107.1(4)
C35 N1 Tb1 120.5(3)
C18 N1 Tb1 123.7(4)
C23 N2 C20 106.1(4)
C23 N2 Tb1 124.9(3)
C20 N2 Tb1 123.2(3)
C28 N3 C25 106.2(5)
C28 N3 Tb1 124.9(4)
C25 N3 Tb1 121.8(4)
C33 N4 C30 106.4(4)
C33 N4 Tb1 123.5(3)
C30 N4 Tb1 126.4(4)
C5 C1 C2 107.2(6)
C5 C1 Co1 72.0(4)
C2 C1 Co1 68.9(4)
C5 C1 H1 126.4
C2 C1 H1 126.4
Co1 C1 H1 126.4
C4 C5 C1 109.4(6)
C4 C5 Co1 68.6(4)
C1 C5 Co1 68.4(4)
C4 C5 H5 125.2
C1 C5 H5 125.2
Co1 C5 H5 125.2
C5 C4 C3 105.1(6)
C5 C4 Co1 73.0(4)
C3 C4 Co1 66.9(4)
C5 C4 H4 127.4
C3 C4 H4 127.4
Co1 C4 H4 127.4
C2 C3 C4 113.0(7)
C2 C3 Co1 72.9(4)
C4 C3 Co1 72.7(4)
C2 C3 H3 123.5
C4 C3 H3 123.5
Co1 C3 H3 123.5
C3 C2 C1 105.2(7)
C3 C2 Co1 67.8(4)
C1 C2 Co1 70.5(4)
C3 C2 H2 127.4
C1 C2 H2 127.4
Co1 C2 H2 127.4
O1 C6 C7 118.1(6)
O1 C6 H6A 107.8
C7 C6 H6A 107.8
O1 C6 H6B 107.8
C7 C6 H6B 107.8
H6A C6 H6B 107.1
C6 C7 H7A 109.5
C6 C7 H7B 109.5
H7A C7 H7B 109.5
C6 C7 H7C 109.5
H7A C7 H7C 109.5
H7B C7 H7C 109.5
O2 C8 C9 113.3(6)
O2 C8 H8A 108.9
C9 C8 H8A 108.9
O2 C8 H8B 108.9
C9 C8 H8B 108.9
H8A C8 H8B 107.7
C8 C9 H9A 109.5
C8 C9 H9B 109.5
H9A C9 H9B 109.5
C8 C9 H9C 109.5
H9A C9 H9C 109.5
H9B C9 H9C 109.5
O4 C10 C11 116.5(6)
O4 C10 H10A 108.2
C11 C10 H10A 108.2
O4 C10 H10B 108.2
C11 C10 H10B 108.2
H10A C10 H10B 107.3
C10 C11 H11D 109.5
C10 C11 H11E 109.5
H11D C11 H11E 109.5
C10 C11 H11F 109.5
H11D C11 H11F 109.5
H11E C11 H11F 109.5
O5 C12 C13 100.0(6)
O5 C12 H12A 111.8
C13 C12 H12A 111.8
O5 C12 H12B 111.8
C13 C12 H12B 111.8
H12A C12 H12B 109.5
C12 C13 H13C 109.5
C12 C13 H13A 109.5
H13C C13 H13A 109.5
C12 C13 H13B 109.5
H13C C13 H13B 109.5
H13A C13 H13B 109.5
O7 C14 C15 109.8(6)
O7 C14 H14A 109.7
C15 C14 H14A 109.7
O7 C14 H14B 109.7
C15 C14 H14B 109.7
H14A C14 H14B 108.2
C14 C15 H15A 109.5
C14 C15 H15B 109.5
H15A C15 H15B 109.5
C14 C15 H15C 109.5
H15A C15 H15C 109.5
H15B C15 H15C 109.5
O8 C16 C17 120.8(7)
O8 C16 H16A 107.1
C17 C16 H16A 107.1
O8 C16 H16B 107.1
C17 C16 H16B 107.1
H16A C16 H16B 106.8
C16 C17 H17A 109.5
C16 C17 H17B 109.5
H17A C17 H17B 109.5
C16 C17 H17C 109.5
H17A C17 H17C 109.5
H17B C17 H17C 109.5
N1 C18 C37 110.0(4)
N1 C18 C19 124.6(5)
C37 C18 C19 125.4(4)
C20 C19 C18 126.3(5)
C20 C19 C38 117.9(5)
C18 C19 C38 115.8(5)
C19 C20 N2 126.5(5)
C19 C20 C21 124.7(5)
N2 C20 C21 108.7(5)
C22 C21 C20 108.8(5)
C22 C21 H21 125.6
C20 C21 H21 125.6
C21 C22 C23 105.6(5)
C21 C22 H22 127.2
C23 C22 H22 127.2
N2 C23 C24 125.1(5)
N2 C23 C22 110.8(5)
C24 C23 C22 124.0(5)
C23 C24 C25 124.7(5)
C23 C24 C44 118.7(5)
C25 C24 C44 116.6(5)
N3 C25 C24 126.4(5)
N3 C25 C26 108.7(5)
C24 C25 C26 124.8(5)
C27 C26 C25 106.4(5)
C27 C26 H26 126.8
C25 C26 H26 126.8
C26 C27 C28 107.4(6)
C26 C27 H27 126.3
C28 C27 H27 126.3
N3 C28 C27 111.2(5)
N3 C28 C29 124.1(5)
C27 C28 C29 124.6(6)
C30 C29 C50 115.6(5)
C30 C29 C28 124.8(5)
C50 C29 C28 119.4(5)
C29 C30 N4 126.7(6)
C29 C30 C31 125.1(5)
N4 C30 C31 108.1(4)
C32 C31 C30 108.8(5)
C32 C31 H31 125.6
C30 C31 H31 125.6
C31 C32 C33 107.3(6)
C31 C32 H32 126.3
C33 C32 H32 126.3
N4 C33 C34 127.3(5)
N4 C33 C32 109.4(5)
C34 C33 C32 123.0(5)
C33 C34 C35 121.2(5)
C33 C34 C56 118.0(5)
C35 C34 C56 120.8(5)
N1 C35 C34 128.5(5)
N1 C35 C36 110.2(4)
C34 C35 C36 121.3(5)
C37 C36 C35 103.3(5)
C37 C36 H36 128.3
C35 C36 H36 128.3
C36 C37 C18 109.0(5)
C36 C37 H37 125.5
C18 C37 H37 125.5
C39 C38 C43 116.8(6)
C39 C38 C19 124.8(5)
C43 C38 C19 118.4(5)
C38 C39 C40 122.5(7)
C38 C39 H39 118.7
C40 C39 H39 118.7
C39 C40 C41 119.5(7)
C39 C40 H40 120.2
C41 C40 H40 120.2
C42 C41 C40 118.5(7)
C42 C41 H41 120.7
C40 C41 H41 120.7
C41 C42 C43 121.5(7)
C41 C42 H42 119.3
C43 C42 H42 119.3
C42 C43 C38 120.9(7)
C42 C43 H43 119.5
C38 C43 H43 119.5
C49 C44 C45 122.9(6)
C49 C44 C24 120.2(5)
C45 C44 C24 116.8(5)
C44 C45 C46 117.3(6)
C44 C45 H45 121.4
C46 C45 H45 121.4
C47 C46 C45 123.1(6)
C47 C46 H46 118.5
C45 C46 H46 118.5
C46 C47 C48 117.0(6)
C46 C47 H47 121.5
C48 C47 H47 121.5
C47 C48 C49 123.0(6)
C47 C48 H48 118.5
C49 C48 H48 118.5
C44 C49 C48 116.5(6)
C44 C49 H49 121.7
C48 C49 H49 121.7
C55 C50 C51 119.9(6)
C55 C50 C29 120.9(5)
C51 C50 C29 119.1(5)
C52 C51 C50 118.6(6)
C52 C51 H51 120.7
C50 C51 H51 120.7
C53 C52 C51 120.2(7)
C53 C52 H52 119.9
C51 C52 H52 119.9
C52 C53 C54 122.0(7)
C52 C53 H53 119.0
C54 C53 H53 119.0
C55 C54 C53 118.9(6)
C55 C54 H54 120.5
C53 C54 H54 120.5
C54 C55 C50 120.3(7)
C54 C55 H55 119.8
C50 C55 H55 119.8
C61 C56 C34 124.1(6)
C61 C56 C57 119.7(6)
C34 C56 C57 116.0(6)
C58 C57 C56 118.7(7)
C58 C57 H57 120.7
C56 C57 H57 120.7
C57 C58 C59 117.7(7)
C57 C58 H58 121.1
C59 C58 H58 121.1
C60 C59 C58 121.8(7)
C60 C59 H59 119.1
C58 C59 H59 119.1
C59 C60 C61 121.5(6)
C59 C60 H60 119.2
C61 C60 H60 119.2
C56 C61 C60 120.1(6)
C56 C61 H61 119.9
C60 C61 H61 119.9
H1X O1W H1Y 109.7

loop_
_geom_bond_atom_site_label_1
_geom_bond_atom_site_label_2
_geom_bond_distance
Tb1 O6 2.294(4)
Tb1 O3 2.311(4)
Tb1 O9 2.330(4)
Tb1 N2 2.396(4)
Tb1 N1 2.400(5)
Tb1 N3 2.407(5)
Tb1 N4 2.409(5)
Co1 C3 2.003(6)
Co1 C2 2.068(7)
Co1 C4 2.080(6)
Co1 C1 2.089(7)
Co1 C5 2.137(7)
Co1 P2 2.146(2)
Co1 P1 2.1542(18)
Co1 P3 2.176(2)
P1 O3 1.481(4)
P1 O2 1.654(5)
P1 O1 1.655(5)
P2 O6 1.527(4)
P2 O4 1.655(5)
P2 O5 1.664(5)
P3 O9 1.494(5)
P3 O7 1.656(5)
P3 O8 1.659(5)
O1 C6 1.396(7)
O2 C8 1.401(7)
O4 C10 1.357(8)
O5 C12 1.402(9)
O7 C14 1.373(8)
O8 C16 1.330(8)
N1 C35 1.335(6)
N1 C18 1.368(7)
N2 C23 1.363(7)
N2 C20 1.410(7)
N3 C28 1.348(7)
N3 C25 1.353(7)
N4 C33 1.356(5)
N4 C30 1.394(7)
C1 C5 1.433(10)
C1 C2 1.439(10)
C1 H1 0.9800
C5 C4 1.389(9)
C5 H5 0.9800
C4 C3 1.412(10)
C4 H4 0.9800
C3 C2 1.371(10)
C3 H3 0.9800
C2 H2 0.9800
C6 C7 1.468(10)
C6 H6A 0.9700
C6 H6B 0.9700
C7 H7A 0.9600
C7 H7B 0.9600
C7 H7C 0.9600
C8 C9 1.494(10)
C8 H8A 0.9700
C8 H8B 0.9700
C9 H9A 0.9600
C9 H9B 0.9600
C9 H9C 0.9600
C10 C11 1.480(9)
C10 H10A 0.9700
C10 H10B 0.9700
C11 H11D 0.9600
C11 H11E 0.9600
C11 H11F 0.9600
C12 C13 1.440(9)
C12 H12A 0.9700
C12 H12B 0.9700
C13 H13C 0.9600
C13 H13A 0.9600
C13 H13B 0.9600
C14 C15 1.477(9)
C14 H14A 0.9700
C14 H14B 0.9700
C15 H15A 0.9600
C15 H15B 0.9600
C15 H15C 0.9600
C16 C17 1.486(10)
C16 H16A 0.9700
C16 H16B 0.9700
C17 H17A 0.9600
C17 H17B 0.9600
C17 H17C 0.9600
C18 C37 1.388(6)
C18 C19 1.428(8)
C19 C20 1.393(8)
C19 C38 1.485(6)
C20 C21 1.453(8)
C21 C22 1.348(8)
C21 H21 0.9300
C22 C23 1.480(8)
C22 H22 0.9300
C23 C24 1.398(8)
C24 C25 1.433(7)
C24 C44 1.498(6)
C25 C26 1.455(7)
C26 C27 1.332(8)
C26 H26 0.9300
C27 C28 1.397(8)
C27 H27 0.9300
C28 C29 1.499(8)
C29 C30 1.376(8)
C29 C50 1.496(6)
C30 C31 1.450(6)
C31 C32 1.299(8)
C31 H31 0.9300
C32 C33 1.466(8)
C32 H32 0.9300
C33 C34 1.430(8)
C34 C35 1.447(8)
C34 C56 1.449(8)
C35 C36 1.474(8)
C36 C37 1.380(8)
C36 H36 0.9300
C37 H37 0.9300
C38 C39 1.356(9)
C38 C43 1.419(9)
C39 C40 1.382(9)
C39 H39 0.9300
C40 C41 1.410(10)
C40 H40 0.9300
C41 C42 1.352(10)
C41 H41 0.9300
C42 C43 1.373(9)
C42 H42 0.9300
C43 H43 0.9300
C44 C49 1.389(8)
C44 C45 1.398(8)
C45 C46 1.413(8)
C45 H45 0.9300
C46 C47 1.389(9)
C46 H46 0.9300
C47 C48 1.390(9)
C47 H47 0.9300
C48 C49 1.433(8)
C48 H48 0.9300
C49 H49 0.9300
C50 C55 1.393(9)
C50 C51 1.412(9)
C51 C52 1.396(9)
C51 H51 0.9300
C52 C53 1.355(9)
C52 H52 0.9300
C53 C54 1.388(10)
C53 H53 0.9300
C54 C55 1.378(9)
C54 H54 0.9300
C55 H55 0.9300
C56 C61 1.338(9)
C56 C57 1.462(8)
C57 C58 1.411(9)
C57 H57 0.9300
C58 C59 1.415(10)
C58 H58 0.9300
C59 C60 1.321(9)
C59 H59 0.9300
C60 C61 1.408(8)
C60 H60 0.9300
C61 H61 0.9300
O1W H1X 0.8500
O1W H1Y 0.8500

loop_
_geom_torsion_atom_site_label_1
_geom_torsion_atom_site_label_2
_geom_torsion_atom_site_label_3
_geom_torsion_atom_site_label_4
_geom_torsion
C3 Co1 P1 O3 -138.5(6)
C2 Co1 P1 O3 -132.0(3)
C4 Co1 P1 O3 141.5(4)
C1 Co1 P1 O3 -165.9(3)
C5 Co1 P1 O3 156.7(3)
P2 Co1 P1 O3 55.3(2)
P3 Co1 P1 O3 -35.6(2)
C3 Co1 P1 O2 98.2(6)
C2 Co1 P1 O2 104.7(3)
C4 Co1 P1 O2 18.2(4)
C1 Co1 P1 O2 70.8(3)
C5 Co1 P1 O2 33.4(3)
P2 Co1 P1 O2 -68.0(2)
P3 Co1 P1 O2 -158.9(2)
C3 Co1 P1 O1 -20.4(6)
C2 Co1 P1 O1 -13.9(3)
C4 Co1 P1 O1 -100.4(4)
C1 Co1 P1 O1 -47.8(3)
C5 Co1 P1 O1 -85.2(3)
P2 Co1 P1 O1 173.4(2)
P3 Co1 P1 O1 82.5(2)
C3 Co1 P2 O6 156.2(3)
C2 Co1 P2 O6 164.3(5)
C4 Co1 P2 O6 -172.7(3)
C1 Co1 P2 O6 -123.3(3)
C5 Co1 P2 O6 -136.6(3)
P1 Co1 P2 O6 -30.2(2)
P3 Co1 P2 O6 60.3(2)
C3 Co1 P2 O4 -94.6(3)
C2 Co1 P2 O4 -86.5(5)
C4 Co1 P2 O4 -63.5(3)
C1 Co1 P2 O4 -14.2(3)
C5 Co1 P2 O4 -27.5(3)
P1 Co1 P2 O4 79.0(2)
P3 Co1 P2 O4 169.54(19)
C3 Co1 P2 O5 24.2(3)
C2 Co1 P2 O5 32.3(5)
C4 Co1 P2 O5 55.3(3)
C1 Co1 P2 O5 104.7(3)
C5 Co1 P2 O5 91.4(3)
P1 Co1 P2 O5 -162.2(2)
P3 Co1 P2 O5 -71.7(2)
C3 Co1 P3 O9 -150.2(3)
C2 Co1 P3 O9 170.3(3)
C4 Co1 P3 O9 -123.1(3)
C1 Co1 P3 O9 147.0(3)
C5 Co1 P3 O9 -161.1(6)
P2 Co1 P3 O9 -36.1(2)
P1 Co1 P3 O9 54.7(2)
C3 Co1 P3 O7 -32.3(3)
C2 Co1 P3 O7 -71.8(3)
C4 Co1 P3 O7 -5.2(3)
C1 Co1 P3 O7 -95.0(3)
C5 Co1 P3 O7 -43.1(6)
P2 Co1 P3 O7 81.8(2)
P1 Co1 P3 O7 172.6(2)
C3 Co1 P3 O8 85.6(3)
C2 Co1 P3 O8 46.1(3)
C4 Co1 P3 O8 112.7(3)
C1 Co1 P3 O8 22.9(3)
C5 Co1 P3 O8 74.8(6)
P2 Co1 P3 O8 -160.3(2)
P1 Co1 P3 O8 -69.5(2)
O3 P1 O1 C6 -33.8(7)
O2 P1 O1 C6 86.1(6)
Co1 P1 O1 C6 -160.7(6)
O3 P1 O2 C8 45.1(6)
O1 P1 O2 C8 -72.7(5)
Co1 P1 O2 C8 174.4(5)
O2 P1 O3 Tb1 97.7(4)
O1 P1 O3 Tb1 -140.5(4)
Co1 P1 O3 Tb1 -23.2(5)
O6 Tb1 O3 P1 -28.4(4)
O9 Tb1 O3 P1 55.7(4)
N2 Tb1 O3 P1 -141.0(4)
N1 Tb1 O3 P1 143.6(4)
N3 Tb1 O3 P1 -83.5(4)
N4 Tb1 O3 P1 87.2(5)
O6 P2 O4 C10 -48.5(6)
O5 P2 O4 C10 76.7(6)
Co1 P2 O4 C10 -171.6(5)
O6 P2 O5 C12 -7.3(6)
O4 P2 O5 C12 -123.0(5)
Co1 P2 O5 C12 126.1(4)
O4 P2 O6 Tb1 -144.2(4)
O5 P2 O6 Tb1 92.6(4)
Co1 P2 O6 Tb1 -33.6(4)
O3 Tb1 O6 P2 61.3(4)
O9 Tb1 O6 P2 -17.8(4)
N2 Tb1 O6 P2 136.0(4)
N1 Tb1 O6 P2 31.9(8)
N3 Tb1 O6 P2 -156.5(4)
N4 Tb1 O6 P2 -89.9(4)
O9 P3 O7 C14 -18.3(7)
O8 P3 O7 C14 98.3(6)
Co1 P3 O7 C14 -147.0(6)
O9 P3 O8 C16 28.2(8)
O7 P3 O8 C16 -85.6(7)
Co1 P3 O8 C16 159.8(7)
O7 P3 O9 Tb1 -137.9(4)
O8 P3 O9 Tb1 103.9(4)
Co1 P3 O9 Tb1 -19.1(5)
O6 Tb1 O9 P3 47.7(4)
O3 Tb1 O9 P3 -29.4(4)
N2 Tb1 O9 P3 -67.5(6)
N1 Tb1 O9 P3 -119.8(4)
N3 Tb1 O9 P3 109.8(4)
N4 Tb1 O9 P3 165.6(4)
O6 Tb1 N1 C35 -79.1(6)
O3 Tb1 N1 C35 -107.4(3)
O9 Tb1 N1 C35 -30.1(3)
N2 Tb1 N1 C35 172.0(3)
N3 Tb1 N1 C35 110.3(3)
N4 Tb1 N1 C35 47.8(3)
O6 Tb1 N1 C18 64.5(7)
O3 Tb1 N1 C18 36.1(4)
O9 Tb1 N1 C18 113.4(4)
N2 Tb1 N1 C18 -44.5(4)
N3 Tb1 N1 C18 -106.2(4)
N4 Tb1 N1 C18 -168.7(4)
O6 Tb1 N2 C23 25.4(5)
O3 Tb1 N2 C23 96.6(5)
O9 Tb1 N2 C23 134.1(5)
N1 Tb1 N2 C23 -171.2(5)
N3 Tb1 N2 C23 -43.9(5)
N4 Tb1 N2 C23 -107.5(5)
O6 Tb1 N2 C20 -123.9(4)
O3 Tb1 N2 C20 -52.7(4)
O9 Tb1 N2 C20 -15.2(7)
N1 Tb1 N2 C20 39.5(4)
N3 Tb1 N2 C20 166.8(5)
N4 Tb1 N2 C20 103.3(4)
O6 Tb1 N3 C28 77.6(5)
O3 Tb1 N3 C28 132.4(5)
O9 Tb1 N3 C28 13.7(6)
N2 Tb1 N3 C28 -167.6(5)
N1 Tb1 N3 C28 -105.1(5)
N4 Tb1 N3 C28 -43.0(5)
O6 Tb1 N3 C25 -68.9(4)
O3 Tb1 N3 C25 -14.1(5)
O9 Tb1 N3 C25 -132.8(4)
N2 Tb1 N3 C25 45.9(4)
N1 Tb1 N3 C25 108.4(4)
N4 Tb1 N3 C25 170.5(4)
O6 Tb1 N4 C33 122.4(3)
O3 Tb1 N4 C33 16.7(5)
O9 Tb1 N4 C33 48.2(3)
N2 Tb1 N4 C33 -107.3(3)
N1 Tb1 N4 C33 -43.0(3)
N3 Tb1 N4 C33 -170.2(3)
O6 Tb1 N4 C30 -33.0(5)
O3 Tb1 N4 C30 -138.7(4)
O9 Tb1 N4 C30 -107.3(5)
N2 Tb1 N4 C30 97.2(4)
N1 Tb1 N4 C30 161.5(5)
N3 Tb1 N4 C30 34.3(4)
C3 Co1 C1 C5 78.9(4)
C2 Co1 C1 C5 117.2(5)
C4 Co1 C1 C5 34.7(4)
P2 Co1 C1 C5 -20.8(5)
P1 Co1 C1 C5 -113.6(4)
P3 Co1 C1 C5 154.4(3)
C3 Co1 C1 C2 -38.4(4)
C4 Co1 C1 C2 -82.6(4)
C5 Co1 C1 C2 -117.2(5)
P2 Co1 C1 C2 -138.0(4)
P1 Co1 C1 C2 129.1(4)
P3 Co1 C1 C2 37.2(5)
C2 C1 C5 C4 4.1(7)
Co1 C1 C5 C4 -56.2(4)
C2 C1 C5 Co1 60.3(4)
C3 Co1 C5 C4 40.3(4)
C2 Co1 C5 C4 83.6(5)
C1 Co1 C5 C4 122.6(6)
P2 Co1 C5 C4 -71.2(4)
P1 Co1 C5 C4 -165.1(4)
P3 Co1 C5 C4 52.3(8)
C3 Co1 C5 C1 -82.2(4)
C2 Co1 C5 C1 -39.0(4)
C4 Co1 C5 C1 -122.6(6)
P2 Co1 C5 C1 166.2(3)
P1 Co1 C5 C1 72.3(4)
P3 Co1 C5 C1 -70.3(7)
C1 C5 C4 C3 -3.3(7)
Co1 C5 C4 C3 -59.5(4)
C1 C5 C4 Co1 56.1(4)
C3 Co1 C4 C5 -115.3(6)
C2 Co1 C4 C5 -79.7(5)
C1 Co1 C4 C5 -35.7(4)
P2 Co1 C4 C5 111.4(4)
P1 Co1 C4 C5 23.9(6)
P3 Co1 C4 C5 -159.7(4)
C2 Co1 C4 C3 35.6(4)
C1 Co1 C4 C3 79.6(4)
C5 Co1 C4 C3 115.3(6)
P2 Co1 C4 C3 -133.3(4)
P1 Co1 C4 C3 139.2(4)
P3 Co1 C4 C3 -44.5(5)
C5 C4 C3 C2 1.4(8)
Co1 C4 C3 C2 -62.2(5)
C5 C4 C3 Co1 63.6(4)
C4 Co1 C3 C2 121.6(7)
C1 Co1 C3 C2 39.5(5)
C5 Co1 C3 C2 83.2(5)
P2 Co1 C3 C2 174.2(4)
P1 Co1 C3 C2 9.3(9)
P3 Co1 C3 C2 -92.6(4)
C2 Co1 C3 C4 -121.6(7)
C1 Co1 C3 C4 -82.1(5)
C5 Co1 C3 C4 -38.4(4)
P2 Co1 C3 C4 52.6(4)
P1 Co1 C3 C4 -112.3(6)
P3 Co1 C3 C4 145.8(4)
C4 C3 C2 C1 1.0(8)
Co1 C3 C2 C1 -61.0(5)
C4 C3 C2 Co1 62.1(5)
C5 C1 C2 C3 -3.0(7)
Co1 C1 C2 C3 59.2(5)
C5 C1 C2 Co1 -62.3(4)
C4 Co1 C2 C3 -36.5(5)
C1 Co1 C2 C3 -116.4(6)
C5 Co1 C2 C3 -78.3(5)
P2 Co1 C2 C3 -11.7(8)
P1 Co1 C2 C3 -175.6(4)
P3 Co1 C2 C3 91.2(5)
C3 Co1 C2 C1 116.4(6)
C4 Co1 C2 C1 79.9(4)
C5 Co1 C2 C1 38.1(4)
P2 Co1 C2 C1 104.8(5)
P1 Co1 C2 C1 -59.1(4)
P3 Co1 C2 C1 -152.4(4)
P1 O1 C6 C7 -127.1(7)
P1 O2 C8 C9 -138.9(6)
P2 O4 C10 C11 -160.0(5)
P2 O5 C12 C13 137.9(4)
P3 O7 C14 C15 -116.4(6)
P3 O8 C16 C17 -175.0(5)
C35 N1 C18 C37 4.9(5)
Tb1 N1 C18 C37 -142.7(3)
C35 N1 C18 C19 -175.4(4)
Tb1 N1 C18 C19 36.9(7)
N1 C18 C19 C20 -2.8(9)
C37 C18 C19 C20 176.8(5)
N1 C18 C19 C38 179.1(4)
C37 C18 C19 C38 -1.3(7)
C18 C19 C20 N2 -1.8(9)
C38 C19 C20 N2 176.3(4)
C18 C19 C20 C21 173.1(6)
C38 C19 C20 C21 -8.8(8)
C23 N2 C20 C19 177.7(6)
Tb1 N2 C20 C19 -28.1(8)
C23 N2 C20 C21 2.1(6)
Tb1 N2 C20 C21 156.2(4)
C19 C20 C21 C22 -178.7(6)
N2 C20 C21 C22 -2.9(7)
C20 C21 C22 C23 2.4(7)
C20 N2 C23 C24 -176.2(6)
Tb1 N2 C23 C24 30.2(9)
C20 N2 C23 C22 -0.6(7)
Tb1 N2 C23 C22 -154.2(4)
C21 C22 C23 N2 -1.2(7)
C21 C22 C23 C24 174.4(6)
N2 C23 C24 C25 4.5(10)
C22 C23 C24 C25 -170.5(6)
N2 C23 C24 C44 -176.9(5)
C22 C23 C24 C44 8.1(9)
C28 N3 C25 C24 171.0(6)
Tb1 N3 C25 C24 -37.1(7)
C28 N3 C25 C26 -3.6(6)
Tb1 N3 C25 C26 148.3(4)
C23 C24 C25 N3 0.0(10)
C44 C24 C25 N3 -178.7(5)
C23 C24 C25 C26 173.8(6)
C44 C24 C25 C26 -4.9(8)
N3 C25 C26 C27 1.7(7)
C24 C25 C26 C27 -173.0(6)
C25 C26 C27 C28 0.8(7)
C25 N3 C28 C27 4.2(7)
Tb1 N3 C28 C27 -146.5(4)
C25 N3 C28 C29 -172.8(5)
Tb1 N3 C28 C29 36.4(8)
C26 C27 C28 N3 -3.2(7)
C26 C27 C28 C29 173.8(6)
N3 C28 C29 C30 0.7(10)
C27 C28 C29 C30 -175.9(6)
N3 C28 C29 C50 176.7(5)
C27 C28 C29 C50 0.1(9)
C50 C29 C30 N4 173.3(5)
C28 C29 C30 N4 -10.6(10)
C50 C29 C30 C31 -3.3(8)
C28 C29 C30 C31 172.8(5)
C33 N4 C30 C29 -176.9(6)
Tb1 N4 C30 C29 -18.1(9)
C33 N4 C30 C31 0.1(5)
Tb1 N4 C30 C31 158.9(3)
C29 C30 C31 C32 178.1(5)
N4 C30 C31 C32 1.0(5)
C30 C31 C32 C33 -1.6(6)
C30 N4 C33 C34 -174.2(5)
Tb1 N4 C33 C34 26.2(7)
C30 N4 C33 C32 -1.1(4)
Tb1 N4 C33 C32 -160.7(3)
C31 C32 C33 N4 1.7(6)
C31 C32 C33 C34 175.2(6)
N4 C33 C34 C35 8.8(9)
C32 C33 C34 C35 -163.5(6)
N4 C33 C34 C56 -173.3(5)
C32 C33 C34 C56 14.4(9)
C18 N1 C35 C34 172.4(5)
Tb1 N1 C35 C34 -38.7(7)
C18 N1 C35 C36 -6.0(5)
Tb1 N1 C35 C36 142.8(3)
C33 C34 C35 N1 -1.5(10)
C56 C34 C35 N1 -179.3(5)
C33 C34 C35 C36 176.8(5)
C56 C34 C35 C36 -1.1(9)
N1 C35 C36 C37 4.8(6)
C34 C35 C36 C37 -173.7(6)
C35 C36 C37 C18 -1.7(6)
N1 C18 C37 C36 -1.8(5)
C19 C18 C37 C36 178.5(4)
C20 C19 C38 C39 -68.6(6)
C18 C19 C38 C39 109.7(6)
C20 C19 C38 C43 110.3(5)
C18 C19 C38 C43 -71.4(6)
C43 C38 C39 C40 4.7(10)
C19 C38 C39 C40 -176.4(6)
C38 C39 C40 C41 -5.2(10)
C39 C40 C41 C42 3.5(10)
C40 C41 C42 C43 -1.6(10)
C41 C42 C43 C38 1.2(10)
C39 C38 C43 C42 -2.7(10)
C19 C38 C43 C42 178.4(5)
C23 C24 C44 C49 104.8(5)
C25 C24 C44 C49 -76.4(5)
C23 C24 C44 C45 -79.8(5)
C25 C24 C44 C45 98.9(5)
C49 C44 C45 C46 -3.1(9)
C24 C44 C45 C46 -178.3(5)
C44 C45 C46 C47 -0.6(10)
C45 C46 C47 C48 2.3(10)
C46 C47 C48 C49 -0.5(10)
C45 C44 C49 C48 4.8(9)
C24 C44 C49 C48 179.8(5)
C47 C48 C49 C44 -2.9(10)
C30 C29 C50 C55 -67.9(7)
C28 C29 C50 C55 115.8(6)
C30 C29 C50 C51 114.5(5)
C28 C29 C50 C51 -61.8(7)
C55 C50 C51 C52 -0.3(10)
C29 C50 C51 C52 177.3(5)
C50 C51 C52 C53 -0.2(11)
C51 C52 C53 C54 -0.4(12)
C52 C53 C54 C55 1.5(12)
C53 C54 C55 C50 -2.0(11)
C51 C50 C55 C54 1.4(11)
C29 C50 C55 C54 -176.1(6)
C33 C34 C56 C61 -123.3(7)
C35 C34 C56 C61 54.6(10)
C33 C34 C56 C57 61.9(8)
C35 C34 C56 C57 -120.1(7)
C61 C56 C57 C58 5.2(10)
C34 C56 C57 C58 -179.8(6)
C56 C57 C58 C59 -1.5(10)
C57 C58 C59 C60 -4.3(11)
C58 C59 C60 C61 6.5(10)
C34 C56 C61 C60 -177.9(6)
C57 C56 C61 C60 -3.3(10)
C59 C60 C61 C56 -2.5(10)
